data_4028721
loop_
_publ_author_name
'Jens U. Engelhart'
'Benjamin D. Lindner'
'Olena Tverskoy'
'Frank Rominger'
'Uwe H. F. Bunz'

_publ_contact_author_address
;
Institute of Organic Chemistry
University of Heidelberg
Im Neuenheimer Feld 270
D-69120 Heidelberg
Germany
;
_publ_contact_author_email uwe.bunz@oci.uni-heidelberg.de
_publ_contact_author_fax '+49 6221 548404'
_publ_contact_author_name 'Uwe H. F. Bunz'
_publ_contact_author_phone '+49 6221 548401'
_publ_section_title
;
 Partially Fluorinated Tetraazaacenes by Nucleophilic Aromatic
 Substitution
;
_journal_name_full 'Journal of Organic Chemistry'
_journal_page_first 10832
_journal_page_last 10839
_journal_paper_doi 10.1021/jo401824g
_journal_volume 78
_journal_year 2013
_chemical_formula_sum 'C62 H56 F12 N4 Si2'
_chemical_formula_weight 1141.28
_space_group_crystal_system monoclinic
_space_group_IT_number 14
_space_group_name_Hall '-P 2ybc'
_space_group_name_H-M_alt 'P 1 21/c 1'
_symmetry_space_group_name_Hall '-P 2ybc'
_symmetry_space_group_name_H-M 'P 1 21/c 1'
_atom_sites_solution_hydrogens geom
_audit_creation_method SHELXL-2013
_audit_update_record
;

;
_cell_angle_alpha 90
_cell_angle_beta 91.692(12)
_cell_angle_gamma 90
_cell_formula_units_Z 4
_cell_length_a 9.873(4)
_cell_length_b 14.973(6)
_cell_length_c 38.333(14)
_cell_measurement_reflns_used 1421
_cell_measurement_temperature 200(2)
_cell_measurement_theta_max 18.91
_cell_measurement_theta_min 2.29
_cell_volume 5664(4)
_computing_cell_refinement 'Bruker SAINT'
_computing_data_collection 'Bruker APEX2'
_computing_data_reduction 'Bruker SAINT'
_computing_molecular_graphics 'Bruker SHELXTL'
_computing_publication_material 'Bruker SHELXTL'
_computing_structure_refinement 'SHELXL-2013 (Sheldrick, 2013)'
_computing_structure_solution 'SHELXS-97 (Sheldrick 2008)'
_diffrn_ambient_temperature 200(2)
_diffrn_measured_fraction_theta_full 0.486
_diffrn_measured_fraction_theta_max 1.000
_diffrn_measurement_device_type 'Bruker APEX-II Quazar'
_diffrn_measurement_method '\f and \w scans'
_diffrn_radiation_type MoK\a
_diffrn_radiation_wavelength 0.71073
_diffrn_reflns_av_R_equivalents 0.1569
_diffrn_reflns_av_unetI/netI 0.1540
_diffrn_reflns_Laue_measured_fraction_full 0.486
_diffrn_reflns_Laue_measured_fraction_max 1.000
_diffrn_reflns_limit_h_max 9
_diffrn_reflns_limit_h_min -9
_diffrn_reflns_limit_k_max 14
_diffrn_reflns_limit_k_min -14
_diffrn_reflns_limit_l_max 36
_diffrn_reflns_limit_l_min -36
_diffrn_reflns_number 20734
_diffrn_reflns_point_group_measured_fraction_full 0.486
_diffrn_reflns_point_group_measured_fraction_max 1.000
_diffrn_reflns_theta_full 25.242
_diffrn_reflns_theta_max 19.587
_diffrn_reflns_theta_min 1.063
_diffrn_source 'ImuS microsource'
_exptl_absorpt_coefficient_mu 0.146
_exptl_absorpt_correction_T_max 0.9579
_exptl_absorpt_correction_T_min 0.7476
_exptl_absorpt_correction_type multi-scan
_exptl_crystal_colour orange
_exptl_crystal_density_diffrn 1.338
_exptl_crystal_description needle
_exptl_crystal_F_000 2368
_exptl_crystal_size_max 0.250
_exptl_crystal_size_mid 0.030
_exptl_crystal_size_min 0.020
_refine_diff_density_max 0.343
_refine_diff_density_min -0.334
_refine_diff_density_rms 0.072
_refine_ls_extinction_method none
_refine_ls_goodness_of_fit_ref 1.010
_refine_ls_hydrogen_treatment constr
_refine_ls_matrix_type full
_refine_ls_number_parameters 747
_refine_ls_number_reflns 4979
_refine_ls_number_restraints 1120
_refine_ls_restrained_S_all 0.992
_refine_ls_R_factor_all 0.1702
_refine_ls_R_factor_gt 0.0726
_refine_ls_shift/su_max 0.000
_refine_ls_shift/su_mean 0.000
_refine_ls_structure_factor_coef Fsqd
_refine_ls_weighting_details 'w=1/[\s^2^(Fo^2^)+(0.1088P)^2^] where P=(Fo^2^+2Fc^2^)/3'
_refine_ls_weighting_scheme calc
_refine_ls_wR_factor_gt 0.1755
_refine_ls_wR_factor_ref 0.2280
_reflns_Friedel_coverage 0.000
_reflns_number_gt 2393
_reflns_number_total 4979
_reflns_threshold_expression 'I > 2\s(I)'
_cod_data_source_file jo401824g_si_001_1.cif
_cod_data_source_block je24
_cod_database_code 4028721
_shelx_estimated_absorpt_t_min 0.964
_shelx_estimated_absorpt_t_max 0.997

loop_
_space_group_symop_operation_xyz
'x, y, z'
'-x, y+1/2, -z+1/2'
'-x, -y, -z'
'x, -y-1/2, z-1/2'

loop_
_atom_site_label
_atom_site_type_symbol
_atom_site_fract_x
_atom_site_fract_y
_atom_site_fract_z
_atom_site_U_iso_or_equiv
_atom_site_adp_type
_atom_site_occupancy
_atom_site_site_symmetry_order
_atom_site_calc_flag
_atom_site_refinement_flags_posn
_atom_site_refinement_flags_adp
_atom_site_refinement_flags_occupancy
_atom_site_disorder_assembly
_atom_site_disorder_group
Si1 Si 0.1310(3) 0.30437(19) 0.23231(8) 0.0401(9) Uani 1 1 d D U . . .
Si2 Si 0.1094(3) -0.33803(19) 0.07017(8) 0.0466(9) Uani 1 1 d D U . . .
C1 C 0.0362(9) 0.1405(6) 0.1909(2) 0.030(3) Uani 1 1 d D U . . .
C2 C 0.0719(9) 0.2054(6) 0.2079(2) 0.037(3) Uani 1 1 d D U . . .
C3 C 0.0034(9) -0.1737(6) 0.1078(2) 0.029(2) Uani 1 1 d D U . . .
C4 C 0.0376(9) -0.2374(6) 0.0907(2) 0.032(3) Uani 1 1 d D U . . .
C11 C 0.0166(9) 0.0641(6) 0.1689(2) 0.027(2) Uani 1 1 d D U . . .
C12 C 0.1214(9) 0.0400(6) 0.1477(2) 0.028(2) Uani 1 1 d D U . . .
N13 N 0.2375(7) 0.0904(5) 0.14555(19) 0.032(2) Uani 1 1 d D U . . .
H13 H 0.2442 0.1396 0.1580 0.038 Uiso 1 1 calc R U . . .
C14 C 0.3441(9) 0.0674(6) 0.1247(2) 0.029(2) Uani 1 1 d D U . . .
C15 C 0.4563(9) 0.1180(6) 0.1229(2) 0.032(3) Uani 1 1 d D U . . .
F15 F 0.4572(5) 0.1935(4) 0.14220(15) 0.0509(17) Uani 1 1 d D U . . .
C16 C 0.5714(8) 0.0956(6) 0.1023(2) 0.030(2) Uani 1 1 d D U . . .
C17 C 0.6911(8) 0.1474(6) 0.1015(2) 0.031(2) Uani 1 1 d D U . . .
C18 C 0.8019(8) 0.1156(6) 0.0832(2) 0.031(2) Uani 1 1 d D U . . .
C19 C 0.9303(9) 0.1624(6) 0.0823(2) 0.037(3) Uani 1 1 d D U . . .
F19 F 0.9442(5) 0.2411(4) 0.09896(16) 0.0589(18) Uani 1 1 d D U . . .
C20 C 1.0378(9) 0.1291(7) 0.0663(3) 0.042(3) Uani 1 1 d D U . . .
F20 F 1.1562(5) 0.1758(4) 0.06718(15) 0.0584(18) Uani 1 1 d D U . . .
F21 F 1.1436(5) 0.0148(4) 0.03495(14) 0.0520(17) Uani 1 1 d D U . . .
C21 C 1.0302(9) 0.0478(7) 0.0497(3) 0.039(3) Uani 1 1 d D U . . .
F22 F 0.9161(5) -0.0787(4) 0.03202(14) 0.0449(16) Uani 1 1 d D U . . .
C22 C 0.9156(9) 0.0011(6) 0.0485(2) 0.033(2) Uani 1 1 d D U . . .
C23 C 0.7951(8) 0.0314(6) 0.0653(2) 0.027(2) Uani 1 1 d D U . . .
C24 C 0.6727(8) -0.0175(6) 0.0638(2) 0.028(2) Uani 1 1 d D U . . .
C25 C 0.5628(8) 0.0131(6) 0.0830(2) 0.027(2) Uani 1 1 d D U . . .
F26 F 0.4156(5) -0.1089(4) 0.06538(14) 0.0490(17) Uani 1 1 d D U . . .
C26 C 0.4370(9) -0.0340(6) 0.0844(2) 0.028(2) Uani 1 1 d D U . . .
C27 C 0.3334(8) -0.0114(6) 0.1050(2) 0.025(2) Uani 1 1 d D U . . .
N28 N 0.2183(7) -0.0622(5) 0.10713(19) 0.034(2) Uani 1 1 d D U . . .
H28 H 0.2130 -0.1122 0.0951 0.041 Uiso 1 1 calc R U . . .
C29 C 0.1109(9) -0.0388(6) 0.1271(2) 0.026(2) Uani 1 1 d D U . . .
C30 C -0.0015(8) -0.0931(6) 0.1274(2) 0.025(2) Uani 1 1 d D U . . .
C31 C -0.1171(9) -0.0670(6) 0.1473(2) 0.027(2) Uani 1 1 d D U . . .
N32 N -0.2296(7) -0.1152(5) 0.14555(19) 0.031(2) Uani 1 1 d D U . . .
C33 C -0.3331(9) -0.0871(6) 0.1658(2) 0.030(2) Uani 1 1 d D U . . .
C34 C -0.4568(9) -0.1355(6) 0.1644(2) 0.038(3) Uani 1 1 d D U . . .
H34 H -0.4657 -0.1868 0.1499 0.045 Uiso 1 1 calc R U . . .
C35 C -0.5625(9) -0.1086(7) 0.1839(2) 0.039(3) Uani 1 1 d D U . . .
H35 H -0.6452 -0.1410 0.1828 0.047 Uiso 1 1 calc R U . . .
C36 C -0.5502(10) -0.0331(7) 0.2055(3) 0.048(3) Uani 1 1 d D U . . .
H36 H -0.6239 -0.0165 0.2195 0.057 Uiso 1 1 calc R U . . .
C37 C -0.4345(9) 0.0168(7) 0.2069(2) 0.042(3) Uani 1 1 d D U . . .
H37 H -0.4285 0.0683 0.2213 0.050 Uiso 1 1 calc R U . . .
C38 C -0.3222(9) -0.0095(6) 0.1864(2) 0.030(2) Uani 1 1 d D U . . .
N39 N -0.2068(7) 0.0400(5) 0.18847(19) 0.031(2) Uani 1 1 d D U . . .
C40 C -0.1068(8) 0.0121(5) 0.1685(2) 0.023(2) Uani 1 1 d D U . . .
C41 C 0.3076(9) 0.2809(7) 0.2496(2) 0.049(3) Uani 1 1 d D U . . .
H41 H 0.3362 0.3349 0.2633 0.058 Uiso 1 1 calc R U . . .
C42 C 0.3147(13) 0.2037(8) 0.2749(3) 0.096(4) Uani 1 1 d D U . . .
H42A H 0.2483 0.2126 0.2931 0.144 Uiso 1 1 calc R U . . .
H42B H 0.4059 0.2004 0.2856 0.144 Uiso 1 1 calc R U . . .
H42C H 0.2945 0.1480 0.2624 0.144 Uiso 1 1 calc R U . . .
C43 C 0.4137(11) 0.2678(9) 0.2221(3) 0.092(4) Uani 1 1 d D U . . .
H43A H 0.4116 0.3188 0.2060 0.138 Uiso 1 1 calc R U . . .
H43B H 0.3941 0.2128 0.2090 0.138 Uiso 1 1 calc R U . . .
H43C H 0.5036 0.2634 0.2334 0.138 Uiso 1 1 calc R U . . .
C44 C 0.1253(11) 0.3991(6) 0.2004(2) 0.062(3) Uani 1 1 d D U . . .
H44 H 0.0277 0.4161 0.1973 0.074 Uiso 1 1 calc R U . . .
C45 C 0.1746(15) 0.3748(8) 0.1640(3) 0.105(5) Uani 1 1 d D U . . .
H45A H 0.1242 0.3228 0.1552 0.158 Uiso 1 1 calc R U . . .
H45B H 0.2715 0.3606 0.1656 0.158 Uiso 1 1 calc R U . . .
H45C H 0.1595 0.4254 0.1482 0.158 Uiso 1 1 calc R U . . .
C46 C 0.1989(14) 0.4824(7) 0.2146(3) 0.089(5) Uani 1 1 d D U . . .
H46A H 0.1628 0.4984 0.2373 0.134 Uiso 1 1 calc R U . . .
H46B H 0.1847 0.5321 0.1983 0.134 Uiso 1 1 calc R U . . .
H46C H 0.2960 0.4698 0.2173 0.134 Uiso 1 1 calc R U . . .
C47 C 0.0199(10) 0.3222(7) 0.2707(3) 0.065(3) Uani 1 1 d D U . . .
H47 H 0.0809 0.3439 0.2902 0.078 Uiso 1 1 calc R U . . .
C48 C -0.0883(12) 0.3939(8) 0.2651(3) 0.100(5) Uani 1 1 d D U . . .
H48A H -0.0456 0.4494 0.2576 0.150 Uiso 1 1 calc R U . . .
H48B H -0.1345 0.4042 0.2871 0.150 Uiso 1 1 calc R U . . .
H48C H -0.1542 0.3740 0.2472 0.150 Uiso 1 1 calc R U . . .
C49 C -0.0458(17) 0.2382(8) 0.2838(4) 0.141(7) Uani 1 1 d D U . . .
H49A H 0.0237 0.1925 0.2882 0.211 Uiso 1 1 calc R U . . .
H49B H -0.1117 0.2163 0.2662 0.211 Uiso 1 1 calc R U . . .
H49C H -0.0922 0.2511 0.3055 0.211 Uiso 1 1 calc R U . . .
C51 C 0.2819(11) -0.3496(9) 0.0914(3) 0.087(4) Uani 1 1 d D U . . .
H51 H 0.3274 -0.2962 0.0814 0.105 Uiso 1 1 calc R U . . .
C52 C 0.3046(13) -0.3319(10) 0.1283(3) 0.115(6) Uani 1 1 d D U . . .
H52A H 0.2482 -0.2814 0.1352 0.173 Uiso 1 1 calc R U . . .
H52B H 0.4003 -0.3172 0.1328 0.173 Uiso 1 1 calc R U . . .
H52C H 0.2808 -0.3849 0.1418 0.173 Uiso 1 1 calc R U . . .
C53 C 0.3682(13) -0.4236(9) 0.0762(3) 0.099(5) Uani 1 1 d D U . . .
H53A H 0.3487 -0.4282 0.0510 0.148 Uiso 1 1 calc R U . . .
H53B H 0.3471 -0.4805 0.0874 0.148 Uiso 1 1 calc R U . . .
H53C H 0.4644 -0.4096 0.0802 0.148 Uiso 1 1 calc R U . . .
C54 C 0.1268(9) -0.3165(6) 0.0220(2) 0.045(3) Uani 1 1 d D U . . .
H54 H 0.1702 -0.3702 0.0115 0.054 Uiso 1 1 calc R U . . .
C55 C -0.0098(10) -0.3030(7) 0.0034(3) 0.063(3) Uani 1 1 d D U . . .
H55A H -0.0679 -0.3547 0.0077 0.094 Uiso 1 1 calc R U . . .
H55B H 0.0031 -0.2966 -0.0217 0.094 Uiso 1 1 calc R U . . .
H55C H -0.0527 -0.2489 0.0124 0.094 Uiso 1 1 calc R U . . .
C56 C 0.2162(10) -0.2361(7) 0.0147(3) 0.062(3) Uani 1 1 d D U . . .
H56A H 0.3052 -0.2444 0.0263 0.093 Uiso 1 1 calc R U . . .
H56B H 0.1738 -0.1819 0.0237 0.093 Uiso 1 1 calc R U . . .
H56C H 0.2274 -0.2301 -0.0105 0.093 Uiso 1 1 calc R U . . .
C57 C -0.015(2) -0.4297(9) 0.0761(4) 0.074(6) Uani 0.79(2) 1 d D U P A 1
H57 H -0.0959 -0.4072 0.0625 0.089 Uiso 0.79(2) 1 calc R U P A 1
C58 C -0.068(3) -0.4367(12) 0.1124(5) 0.173(14) Uani 0.79(2) 1 d D U P A 1
H58A H -0.0868 -0.3767 0.1213 0.259 Uiso 0.79(2) 1 calc R U P A 1
H58B H -0.0003 -0.4660 0.1276 0.259 Uiso 0.79(2) 1 calc R U P A 1
H58C H -0.1518 -0.4719 0.1118 0.259 Uiso 0.79(2) 1 calc R U P A 1
C59 C 0.012(3) -0.5170(9) 0.0586(5) 0.085(8) Uani 0.79(2) 1 d D U P A 1
H59A H 0.0410 -0.5061 0.0348 0.127 Uiso 0.79(2) 1 calc R U P A 1
H59B H -0.0717 -0.5527 0.0578 0.127 Uiso 0.79(2) 1 calc R U P A 1
H59C H 0.0826 -0.5493 0.0717 0.127 Uiso 0.79(2) 1 calc R U P A 1
C61 C 0.6917(8) 0.2372(6) 0.1191(2) 0.029(2) Uani 1 1 d D U . . .
C62 C 0.7372(9) 0.2458(6) 0.1537(2) 0.039(3) Uani 1 1 d D U . . .
H62 H 0.7749 0.1959 0.1658 0.047 Uiso 1 1 calc R U . . .
C63 C 0.7271(10) 0.3278(6) 0.1703(3) 0.055(3) Uani 1 1 d D U . . .
H63 H 0.7565 0.3331 0.1941 0.066 Uiso 1 1 calc R U . . .
C65 C 0.6320(11) 0.3919(7) 0.1189(3) 0.056(3) Uani 1 1 d D U . . .
H65 H 0.5929 0.4418 0.1070 0.068 Uiso 1 1 calc R U . . .
C66 C 0.6440(10) 0.3110(6) 0.1012(3) 0.051(3) Uani 1 1 d D U . . .
H66 H 0.6196 0.3069 0.0771 0.061 Uiso 1 1 calc R U . . .
C64 C 0.6756(10) 0.4010(6) 0.1531(3) 0.053(3) Uani 1 1 d D U . . .
C68 C 0.6583(11) 0.4869(8) 0.1720(3) 0.080(4) Uani 1 1 d D U . . .
F61 F 0.5948(14) 0.4770(7) 0.2026(3) 0.119(5) Uani 0.751(17) 1 d D U P B 1
F62 F 0.6075(16) 0.5529(6) 0.1537(3) 0.114(5) Uani 0.751(17) 1 d D U P B 1
F63 F 0.7814(9) 0.5175(6) 0.1834(3) 0.073(4) Uani 0.751(17) 1 d D U P B 1
C71 C 0.6600(9) -0.1038(6) 0.0436(2) 0.031(2) Uani 1 1 d D U . . .
C72 C 0.6786(9) -0.1844(6) 0.0609(2) 0.035(2) Uani 1 1 d D U . . .
H72 H 0.7041 -0.1860 0.0850 0.042 Uiso 1 1 calc R U . . .
C73 C 0.6588(9) -0.2630(6) 0.0419(2) 0.040(3) Uani 1 1 d D U . . .
H73 H 0.6713 -0.3187 0.0534 0.048 Uiso 1 1 calc R U . . .
C75 C 0.6072(9) -0.1813(6) -0.0100(3) 0.041(3) Uani 1 1 d D U . . .
H75 H 0.5850 -0.1797 -0.0343 0.049 Uiso 1 1 calc R U . . .
C76 C 0.6248(9) -0.1020(7) 0.0082(2) 0.041(3) Uani 1 1 d D U . . .
H76 H 0.6128 -0.0464 -0.0035 0.049 Uiso 1 1 calc R U . . .
C74 C 0.6215(9) -0.2623(6) 0.0067(2) 0.044(3) Uani 1 1 d D U . . .
C78 C 0.6014(11) -0.3470(8) -0.0123(3) 0.074(3) Uani 1 1 d D U . . .
F71 F 0.4708(7) -0.3681(4) -0.01719(17) 0.084(2) Uani 1 1 d D U . . .
F72 F 0.6612(8) -0.4176(5) 0.0033(2) 0.104(3) Uani 1 1 d D U . . .
F73 F 0.6491(8) -0.3441(5) -0.04466(19) 0.106(3) Uani 1 1 d D U . . .
C57B C 0.044(4) -0.444(3) 0.0898(14) 0.027(18) Uiso 0.21(2) 1 d D . P A 2
H57B H 0.0676 -0.4467 0.1153 0.032 Uiso 0.21(2) 1 calc R U P A 2
C58B C -0.108(4) -0.432(4) 0.0837(17) 0.06(2) Uiso 0.21(2) 1 d D . P A 2
H58D H -0.1388 -0.3782 0.0954 0.084 Uiso 0.21(2) 1 calc R U P A 2
H58E H -0.1555 -0.4843 0.0932 0.084 Uiso 0.21(2) 1 calc R U P A 2
H58F H -0.1290 -0.4278 0.0586 0.084 Uiso 0.21(2) 1 calc R U P A 2
C59B C 0.093(8) -0.525(5) 0.071(2) 0.15(5) Uiso 0.21(2) 1 d D . P A 2
H59D H 0.1903 -0.5334 0.0761 0.224 Uiso 0.21(2) 1 calc R U P A 2
H59E H 0.0777 -0.5178 0.0458 0.224 Uiso 0.21(2) 1 calc R U P A 2
H59F H 0.0437 -0.5780 0.0789 0.224 Uiso 0.21(2) 1 calc R U P A 2
F61B F 0.5236(16) 0.5020(17) 0.1759(8) 0.064(11) Uiso 0.249(17) 1 d D . P B 2
F62B F 0.727(4) 0.498(2) 0.2014(7) 0.131(18) Uiso 0.249(17) 1 d D . P B 2
F63B F 0.685(4) 0.5554(17) 0.1498(8) 0.13(2) Uiso 0.249(17) 1 d D . P B 2

loop_
_atom_site_aniso_label
_atom_site_aniso_U_11
_atom_site_aniso_U_22
_atom_site_aniso_U_33
_atom_site_aniso_U_23
_atom_site_aniso_U_13
_atom_site_aniso_U_12
Si1 0.048(2) 0.0373(19) 0.0355(19) -0.0096(15) 0.0072(16) -0.0020(16)
Si2 0.062(2) 0.034(2) 0.044(2) -0.0124(16) 0.0097(17) 0.0065(17)
C1 0.031(6) 0.035(5) 0.025(5) -0.003(4) 0.010(5) -0.002(4)
C2 0.039(6) 0.043(5) 0.030(6) -0.010(4) 0.016(5) -0.006(4)
C3 0.026(6) 0.024(5) 0.036(6) -0.002(4) 0.004(5) -0.002(4)
C4 0.027(6) 0.031(5) 0.039(6) -0.003(4) 0.014(5) -0.007(4)
C11 0.031(4) 0.031(5) 0.019(5) -0.002(4) 0.009(4) 0.000(3)
C12 0.032(4) 0.028(5) 0.024(5) -0.006(4) 0.009(4) -0.002(3)
N13 0.029(4) 0.034(5) 0.034(5) -0.015(4) 0.011(4) -0.001(3)
C14 0.027(4) 0.029(5) 0.030(6) -0.010(4) 0.010(4) -0.002(3)
C15 0.031(4) 0.034(5) 0.030(6) -0.012(4) 0.010(4) -0.006(4)
F15 0.043(4) 0.045(4) 0.067(4) -0.023(3) 0.028(3) -0.013(3)
C16 0.026(4) 0.034(5) 0.030(6) -0.002(4) 0.010(4) -0.002(3)
C17 0.027(4) 0.031(4) 0.034(6) 0.000(4) 0.005(4) -0.002(3)
C18 0.028(4) 0.038(5) 0.028(6) 0.005(4) 0.004(4) 0.001(3)
C19 0.030(4) 0.044(5) 0.038(6) 0.002(4) 0.004(4) -0.007(4)
F19 0.041(4) 0.059(4) 0.078(5) -0.015(3) 0.019(3) -0.018(3)
C20 0.027(4) 0.053(5) 0.046(7) 0.007(4) 0.005(4) -0.003(4)
F20 0.026(3) 0.084(5) 0.066(4) -0.001(4) 0.014(3) -0.015(3)
F21 0.033(3) 0.074(4) 0.050(4) 0.008(3) 0.017(3) 0.004(3)
C21 0.027(4) 0.055(5) 0.036(6) 0.005(4) 0.009(4) -0.004(4)
F22 0.037(3) 0.047(4) 0.051(4) -0.002(3) 0.016(3) 0.002(3)
C22 0.029(4) 0.042(5) 0.029(6) 0.005(4) 0.008(4) 0.002(4)
C23 0.029(4) 0.033(4) 0.019(5) 0.008(4) 0.004(4) 0.001(3)
C24 0.030(4) 0.030(4) 0.024(5) 0.004(4) 0.007(4) 0.003(3)
C25 0.028(4) 0.032(5) 0.022(5) -0.001(4) 0.006(4) -0.002(3)
F26 0.040(4) 0.049(4) 0.060(4) -0.029(3) 0.021(3) -0.011(3)
C26 0.030(4) 0.028(5) 0.026(6) -0.008(4) 0.008(4) 0.001(3)
C27 0.026(4) 0.024(4) 0.026(5) -0.005(4) 0.004(4) 0.002(3)
N28 0.033(4) 0.033(5) 0.038(5) -0.016(4) 0.014(4) -0.006(3)
C29 0.028(4) 0.026(5) 0.024(5) -0.006(4) 0.005(4) 0.002(3)
C30 0.028(4) 0.026(4) 0.021(5) -0.002(4) -0.001(4) 0.001(3)
C31 0.027(4) 0.023(5) 0.032(5) -0.003(4) 0.004(4) 0.003(3)
N32 0.030(4) 0.033(5) 0.031(5) -0.004(4) 0.006(4) -0.004(3)
C33 0.027(4) 0.032(5) 0.030(6) 0.005(4) 0.005(4) 0.003(4)
C34 0.033(5) 0.049(6) 0.032(6) 0.000(5) 0.012(4) -0.008(4)
C35 0.026(5) 0.064(7) 0.029(6) 0.002(5) 0.010(4) -0.005(5)
C36 0.035(5) 0.065(7) 0.044(7) -0.008(5) 0.017(5) -0.001(5)
C37 0.035(5) 0.051(6) 0.041(6) -0.003(5) 0.009(5) 0.006(4)
C38 0.028(4) 0.027(5) 0.036(6) 0.006(4) 0.004(4) 0.003(4)
N39 0.032(4) 0.032(5) 0.029(5) 0.000(4) 0.012(4) 0.005(3)
C40 0.024(4) 0.021(4) 0.023(5) 0.003(4) 0.001(4) 0.006(3)
C41 0.057(5) 0.045(7) 0.043(6) -0.021(5) -0.003(4) 0.005(5)
C42 0.097(10) 0.086(9) 0.103(9) 0.018(7) -0.024(7) 0.013(7)
C43 0.071(8) 0.121(12) 0.085(9) -0.021(8) 0.014(7) 0.019(7)
C44 0.083(8) 0.045(6) 0.056(6) -0.003(4) -0.008(6) -0.004(5)
C45 0.185(15) 0.077(9) 0.054(7) 0.003(6) 0.013(7) -0.019(9)
C46 0.150(12) 0.052(7) 0.065(8) 0.001(6) -0.008(8) -0.029(7)
C47 0.060(7) 0.087(8) 0.050(6) -0.032(6) 0.022(5) -0.006(5)
C48 0.067(8) 0.133(10) 0.101(11) -0.049(8) 0.018(8) 0.012(7)
C49 0.192(15) 0.120(10) 0.116(12) -0.034(8) 0.103(12) -0.041(9)
C51 0.088(7) 0.102(9) 0.071(7) -0.021(6) -0.008(6) 0.045(6)
C52 0.102(11) 0.151(15) 0.092(8) -0.042(8) -0.026(7) 0.043(10)
C53 0.100(10) 0.109(10) 0.086(10) -0.021(8) -0.017(8) 0.052(8)
C54 0.050(6) 0.044(6) 0.042(5) -0.013(4) 0.012(4) 0.007(5)
C55 0.065(6) 0.065(8) 0.057(7) -0.010(6) -0.001(5) 0.004(6)
C56 0.055(7) 0.064(7) 0.068(8) -0.005(6) 0.021(6) -0.001(6)
C57 0.103(11) 0.043(7) 0.079(11) -0.020(7) 0.032(9) -0.018(7)
C58 0.32(3) 0.088(14) 0.119(14) -0.048(11) 0.132(17) -0.086(17)
C59 0.147(19) 0.033(8) 0.076(13) -0.019(8) 0.042(14) -0.025(9)
C61 0.016(5) 0.030(4) 0.040(5) -0.002(4) 0.013(4) -0.008(4)
C62 0.030(6) 0.045(5) 0.042(5) -0.004(4) 0.005(5) 0.001(5)
C63 0.061(8) 0.045(5) 0.059(6) -0.011(4) 0.005(5) 0.003(5)
C65 0.058(8) 0.033(5) 0.078(6) 0.003(4) 0.004(6) -0.004(5)
C66 0.053(7) 0.039(5) 0.061(6) 0.004(4) -0.004(5) -0.001(5)
C64 0.046(7) 0.039(5) 0.073(6) -0.007(4) 0.004(5) -0.002(4)
C68 0.070(8) 0.052(6) 0.119(8) -0.026(5) 0.012(6) 0.000(5)
F61 0.133(10) 0.090(8) 0.135(9) -0.049(6) 0.050(7) -0.019(7)
F62 0.132(11) 0.046(6) 0.162(10) -0.034(6) -0.026(8) 0.031(6)
F63 0.086(6) 0.047(6) 0.088(8) -0.020(5) 0.006(6) -0.011(5)
C71 0.022(6) 0.037(4) 0.035(5) -0.005(3) 0.010(4) 0.001(4)
C72 0.029(6) 0.038(5) 0.037(5) -0.005(4) 0.005(5) 0.001(4)
C73 0.032(6) 0.041(5) 0.047(5) -0.004(4) 0.000(5) 0.001(5)
C75 0.026(6) 0.059(5) 0.038(6) -0.012(4) 0.007(5) 0.003(5)
C76 0.036(6) 0.052(5) 0.035(5) -0.007(4) 0.007(5) 0.005(5)
C74 0.034(6) 0.055(5) 0.044(5) -0.017(4) 0.003(5) 0.006(4)
C78 0.066(6) 0.072(6) 0.084(7) -0.039(5) 0.002(5) 0.006(5)
F71 0.068(4) 0.089(5) 0.095(5) -0.036(4) -0.005(4) -0.010(4)
F72 0.117(6) 0.068(5) 0.124(6) -0.040(4) -0.037(5) 0.016(4)
F73 0.119(6) 0.109(6) 0.093(5) -0.063(4) 0.033(5) -0.016(5)

loop_
_atom_type_symbol
_atom_type_description
_atom_type_scat_dispersion_real
_atom_type_scat_dispersion_imag
_atom_type_scat_source
C C 0.0033 0.0016 'International Tables Vol C Tables 4.2.6.8 and 6.1.1.4'
H H 0.0000 0.0000 'International Tables Vol C Tables 4.2.6.8 and 6.1.1.4'
N N 0.0061 0.0033 'International Tables Vol C Tables 4.2.6.8 and 6.1.1.4'
F F 0.0171 0.0103 'International Tables Vol C Tables 4.2.6.8 and 6.1.1.4'
Si Si 0.0817 0.0704 'International Tables Vol C Tables 4.2.6.8 and 6.1.1.4'

loop_
_geom_angle_atom_site_label_1
_geom_angle_atom_site_label_2
_geom_angle_atom_site_label_3
_geom_angle
C2 Si1 C44 106.0(4)
C2 Si1 C41 107.8(4)
C44 Si1 C41 112.5(5)
C2 Si1 C47 109.2(5)
C44 Si1 C47 113.4(5)
C41 Si1 C47 107.8(5)
C4 Si2 C57 106.6(6)
C4 Si2 C57B 111.9(15)
C4 Si2 C51 104.2(5)
C57 Si2 C51 118.2(8)
C57B Si2 C51 93.9(13)
C4 Si2 C54 108.9(4)
C57 Si2 C54 108.9(6)
C57B Si2 C54 125.4(16)
C51 Si2 C54 109.5(5)
C2 C1 C11 170.5(10)
C1 C2 Si1 177.7(9)
C4 C3 C30 165.5(10)
C3 C4 Si2 171.0(9)
C12 C11 C1 117.8(8)
C12 C11 C40 119.9(8)
C1 C11 C40 122.4(8)
N13 C12 C11 122.0(8)
N13 C12 C29 118.0(7)
C11 C12 C29 120.0(7)
C12 N13 C14 123.1(7)
C12 N13 H13 118.4
C14 N13 H13 118.4
C15 C14 N13 122.1(8)
C15 C14 C27 119.6(8)
N13 C14 C27 118.3(7)
C14 C15 F15 115.8(8)
C14 C15 C16 124.2(8)
F15 C15 C16 120.1(7)
C17 C16 C15 123.9(8)
C17 C16 C25 119.6(7)
C15 C16 C25 116.4(7)
C18 C17 C16 119.4(8)
C18 C17 C61 122.4(8)
C16 C17 C61 118.2(7)
C17 C18 C23 120.8(7)
C17 C18 C19 122.9(8)
C23 C18 C19 116.2(7)
C20 C19 F19 118.2(8)
C20 C19 C18 122.4(9)
F19 C19 C18 119.3(8)
C19 C20 F20 119.3(9)
C19 C20 C21 120.7(8)
F20 C20 C21 120.1(8)
C22 C21 F21 120.3(9)
C22 C21 C20 121.1(8)
F21 C21 C20 118.6(8)
C21 C22 F22 117.7(8)
C21 C22 C23 122.1(9)
F22 C22 C23 120.1(8)
C24 C23 C18 120.2(7)
C24 C23 C22 122.2(8)
C18 C23 C22 117.5(7)
C25 C24 C23 118.7(8)
C25 C24 C71 119.6(8)
C23 C24 C71 121.6(7)
C24 C25 C26 122.9(8)
C24 C25 C16 120.9(7)
C26 C25 C16 116.2(7)
F26 C26 C27 114.5(7)
F26 C26 C25 120.7(7)
C27 C26 C25 124.8(8)
C26 C27 N28 122.5(8)
C26 C27 C14 118.6(7)
N28 C27 C14 118.9(7)
C29 N28 C27 123.1(7)
C29 N28 H28 118.5
C27 N28 H28 118.5
N28 C29 C30 119.4(8)
N28 C29 C12 118.5(7)
C30 C29 C12 122.1(7)
C29 C30 C3 117.2(8)
C29 C30 C31 119.7(8)
C3 C30 C31 123.1(8)
N32 C31 C40 121.5(7)
N32 C31 C30 120.0(8)
C40 C31 C30 118.5(7)
C31 N32 C33 116.3(7)
N32 C33 C38 121.7(7)
N32 C33 C34 118.6(8)
C38 C33 C34 119.6(8)
C35 C34 C33 120.0(9)
C35 C34 H34 120.0
C33 C34 H34 120.0
C34 C35 C36 120.5(9)
C34 C35 H35 119.8
C36 C35 H35 119.8
C37 C36 C35 121.4(9)
C37 C36 H36 119.3
C35 C36 H36 119.3
C36 C37 C38 119.2(9)
C36 C37 H37 120.4
C38 C37 H37 120.4
N39 C38 C33 122.2(7)
N39 C38 C37 118.6(8)
C33 C38 C37 119.2(8)
C40 N39 C38 115.4(7)
N39 C40 C31 122.8(7)
N39 C40 C11 117.6(8)
C31 C40 C11 119.7(7)
C42 C41 C43 109.1(9)
C42 C41 Si1 113.3(7)
C43 C41 Si1 115.4(7)
C42 C41 H41 106.1
C43 C41 H41 106.1
Si1 C41 H41 106.1
C41 C42 H42A 109.5
C41 C42 H42B 109.5
H42A C42 H42B 109.5
C41 C42 H42C 109.5
H42A C42 H42C 109.5
H42B C42 H42C 109.5
C41 C43 H43A 109.5
C41 C43 H43B 109.5
H43A C43 H43B 109.5
C41 C43 H43C 109.5
H43A C43 H43C 109.5
H43B C43 H43C 109.5
C45 C44 C46 110.9(9)
C45 C44 Si1 114.1(7)
C46 C44 Si1 112.2(7)
C45 C44 H44 106.3
C46 C44 H44 106.3
Si1 C44 H44 106.3
C44 C45 H45A 109.5
C44 C45 H45B 109.5
H45A C45 H45B 109.5
C44 C45 H45C 109.5
H45A C45 H45C 109.5
H45B C45 H45C 109.5
C44 C46 H46A 109.5
C44 C46 H46B 109.5
H46A C46 H46B 109.5
C44 C46 H46C 109.5
H46A C46 H46C 109.5
H46B C46 H46C 109.5
C49 C47 C48 109.1(10)
C49 C47 Si1 114.1(8)
C48 C47 Si1 114.3(8)
C49 C47 H47 106.2
C48 C47 H47 106.2
Si1 C47 H47 106.2
C47 C48 H48A 109.5
C47 C48 H48B 109.5
H48A C48 H48B 109.5
C47 C48 H48C 109.5
H48A C48 H48C 109.5
H48B C48 H48C 109.5
C47 C49 H49A 109.5
C47 C49 H49B 109.5
H49A C49 H49B 109.5
C47 C49 H49C 109.5
H49A C49 H49C 109.5
H49B C49 H49C 109.5
C52 C51 C53 115.9(10)
C52 C51 Si2 121.3(8)
C53 C51 Si2 114.3(8)
C52 C51 H51 99.8
C53 C51 H51 99.8
Si2 C51 H51 99.8
C51 C52 H52A 109.5
C51 C52 H52B 109.5
H52A C52 H52B 109.5
C51 C52 H52C 109.5
H52A C52 H52C 109.5
H52B C52 H52C 109.5
C51 C53 H53A 109.5
C51 C53 H53B 109.5
H53A C53 H53B 109.5
C51 C53 H53C 109.5
H53A C53 H53C 109.5
H53B C53 H53C 109.5
C55 C54 C56 108.7(8)
C55 C54 Si2 112.1(6)
C56 C54 Si2 112.5(7)
C55 C54 H54 107.8
C56 C54 H54 107.8
Si2 C54 H54 107.8
C54 C55 H55A 109.5
C54 C55 H55B 109.5
H55A C55 H55B 109.5
C54 C55 H55C 109.5
H55A C55 H55C 109.5
H55B C55 H55C 109.5
C54 C56 H56A 109.5
C54 C56 H56B 109.5
H56A C56 H56B 109.5
C54 C56 H56C 109.5
H56A C56 H56C 109.5
H56B C56 H56C 109.5
C59 C57 C58 115.1(12)
C59 C57 Si2 117.8(11)
C58 C57 Si2 114.4(12)
C59 C57 H57 102.1
C58 C57 H57 102.1
Si2 C57 H57 102.1
C57 C58 H58A 109.5
C57 C58 H58B 109.5
H58A C58 H58B 109.5
C57 C58 H58C 109.5
H58A C58 H58C 109.5
H58B C58 H58C 109.5
C57 C59 H59A 109.5
C57 C59 H59B 109.5
H59A C59 H59B 109.5
C57 C59 H59C 109.5
H59A C59 H59C 109.5
H59B C59 H59C 109.5
C66 C61 C62 119.8(9)
C66 C61 C17 119.7(8)
C62 C61 C17 120.5(8)
C63 C62 C61 119.7(9)
C63 C62 H62 120.2
C61 C62 H62 120.2
C64 C63 C62 121.1(10)
C64 C63 H63 119.5
C62 C63 H63 119.5
C64 C65 C66 121.4(10)
C64 C65 H65 119.3
C66 C65 H65 119.3
C61 C66 C65 119.1(10)
C61 C66 H66 120.5
C65 C66 H66 120.5
C63 C64 C65 118.8(10)
C63 C64 C68 120.3(9)
C65 C64 C68 120.8(9)
F62 C68 F61 111.7(11)
F62 C68 F63 104.1(11)
F61 C68 F63 101.0(10)
F62B C68 F61B 111.8(18)
F62B C68 F63B 109.7(19)
F61B C68 F63B 98.9(16)
F62 C68 C64 116.2(10)
F62B C68 C64 117.3(17)
F61 C68 C64 112.9(10)
F63 C68 C64 109.4(9)
F61B C68 C64 108.9(13)
F63B C68 C64 108.7(16)
C72 C71 C76 120.7(9)
C72 C71 C24 119.4(8)
C76 C71 C24 119.9(8)
C71 C72 C73 117.9(9)
C71 C72 H72 121.0
C73 C72 H72 121.0
C74 C73 C72 122.1(9)
C74 C73 H73 119.0
C72 C73 H73 119.0
C74 C75 C76 120.8(9)
C74 C75 H75 119.6
C76 C75 H75 119.6
C75 C76 C71 119.9(9)
C75 C76 H76 120.1
C71 C76 H76 120.1
C75 C74 C73 118.6(9)
C75 C74 C78 121.3(9)
C73 C74 C78 120.1(9)
F71 C78 F73 103.9(9)
F71 C78 F72 106.6(9)
F73 C78 F72 106.0(9)
F71 C78 C74 112.9(9)
F73 C78 C74 112.5(9)
F72 C78 C74 114.1(9)
C59B C57B C58B 110(2)
C59B C57B Si2 112(5)
C58B C57B Si2 101(4)
C59B C57B H57B 111.0
C58B C57B H57B 111.0
Si2 C57B H57B 111.0
C57B C58B H58D 109.5
C57B C58B H58E 109.5
H58D C58B H58E 109.5
C57B C58B H58F 109.5
H58D C58B H58F 109.5
H58E C58B H58F 109.5
C57B C59B H59D 109.5
C57B C59B H59E 109.5
H59D C59B H59E 109.5
C57B C59B H59F 109.5
H59D C59B H59F 109.5
H59E C59B H59F 109.5

loop_
_geom_bond_atom_site_label_1
_geom_bond_atom_site_label_2
_geom_bond_distance
Si1 C2 1.838(9)
Si1 C44 1.873(9)
Si1 C41 1.880(9)
Si1 C47 1.881(9)
Si2 C4 1.850(9)
Si2 C57 1.859(12)
Si2 C57B 1.87(5)
Si2 C51 1.874(10)
Si2 C54 1.889(8)
C1 C2 1.217(10)
C1 C11 1.432(11)
C3 C4 1.213(10)
C3 C30 1.422(11)
C11 C12 1.382(10)
C11 C40 1.446(10)
C12 N13 1.377(9)
C12 C29 1.420(12)
N13 C14 1.382(9)
N13 H13 0.8800
C14 C15 1.345(10)
C14 C27 1.404(12)
C15 F15 1.350(9)
C15 C16 1.442(10)
C16 C17 1.414(10)
C16 C25 1.442(12)
C17 C18 1.401(10)
C17 C61 1.505(11)
C18 C23 1.435(12)
C18 C19 1.450(11)
C19 C20 1.337(11)
C19 F19 1.345(10)
C20 F20 1.363(9)
C20 C21 1.374(13)
F21 C21 1.362(9)
C21 C22 1.330(11)
F22 C22 1.353(9)
C22 C23 1.442(10)
C23 C24 1.414(10)
C24 C25 1.407(10)
C24 C71 1.509(11)
C25 C26 1.431(10)
F26 C26 1.352(9)
C26 C27 1.354(10)
C27 N28 1.372(9)
N28 C29 1.371(9)
N28 H28 0.8800
C29 C30 1.376(10)
C30 C31 1.445(10)
C31 N32 1.324(9)
C31 C40 1.438(12)
N32 C33 1.368(9)
C33 C38 1.408(13)
C33 C34 1.419(11)
C34 C35 1.362(10)
C34 H34 0.9500
C35 C36 1.407(13)
C35 H35 0.9500
C36 C37 1.364(11)
C36 H36 0.9500
C37 C38 1.433(11)
C37 H37 0.9500
C38 N39 1.360(10)
N39 C40 1.335(9)
C41 C42 1.507(11)
C41 C43 1.521(10)
C41 H41 1.0000
C42 H42A 0.9800
C42 H42B 0.9800
C42 H42C 0.9800
C43 H43A 0.9800
C43 H43B 0.9800
C43 H43C 0.9800
C44 C45 1.534(11)
C44 C46 1.535(10)
C44 H44 1.0000
C45 H45A 0.9800
C45 H45B 0.9800
C45 H45C 0.9800
C46 H46A 0.9800
C46 H46B 0.9800
C46 H46C 0.9800
C47 C49 1.508(11)
C47 C48 1.525(11)
C47 H47 1.0000
C48 H48A 0.9800
C48 H48B 0.9800
C48 H48C 0.9800
C49 H49A 0.9800
C49 H49B 0.9800
C49 H49C 0.9800
C51 C52 1.449(11)
C51 C53 1.525(11)
C51 H51 1.0000
C52 H52A 0.9800
C52 H52B 0.9800
C52 H52C 0.9800
C53 H53A 0.9800
C53 H53B 0.9800
C53 H53C 0.9800
C54 C55 1.519(10)
C54 C56 1.524(10)
C54 H54 1.0000
C55 H55A 0.9800
C55 H55B 0.9800
C55 H55C 0.9800
C56 H56A 0.9800
C56 H56B 0.9800
C56 H56C 0.9800
C57 C59 1.495(12)
C57 C58 1.505(14)
C57 H57 1.0000
C58 H58A 0.9800
C58 H58B 0.9800
C58 H58C 0.9800
C59 H59A 0.9800
C59 H59B 0.9800
C59 H59C 0.9800
C61 C66 1.378(10)
C61 C62 1.391(10)
C62 C63 1.388(10)
C62 H62 0.9500
C63 C64 1.370(11)
C63 H63 0.9500
C65 C64 1.376(11)
C65 C66 1.395(11)
C65 H65 0.9500
C66 H66 0.9500
C64 C68 1.489(13)
C68 F62 1.302(11)
C68 F62B 1.310(14)
C68 F61 1.355(11)
C68 F63 1.360(11)
C68 F61B 1.361(13)
C68 F63B 1.363(14)
C71 C72 1.387(10)
C71 C76 1.391(10)
C72 C73 1.395(10)
C72 H72 0.9500
C73 C74 1.390(10)
C73 H73 0.9500
C75 C74 1.377(10)
C75 C76 1.385(10)
C75 H75 0.9500
C76 H76 0.9500
C74 C78 1.470(13)
C78 F71 1.335(10)
C78 F73 1.342(10)
C78 F72 1.343(10)
C57B C59B 1.510(16)
C57B C58B 1.523(16)
C57B H57B 1.0000
C58B H58D 0.9800
C58B H58E 0.9800
C58B H58F 0.9800
C59B H59D 0.9800
C59B H59E 0.9800
C59B H59F 0.9800

loop_
_geom_torsion_atom_site_label_1
_geom_torsion_atom_site_label_2
_geom_torsion_atom_site_label_3
_geom_torsion_atom_site_label_4
_geom_torsion
C1 C11 C12 N13 -4.6(14)
C40 C11 C12 N13 176.0(8)
C1 C11 C12 C29 175.6(9)
C40 C11 C12 C29 -3.7(14)
C11 C12 N13 C14 179.6(8)
C29 C12 N13 C14 -0.7(13)
C12 N13 C14 C15 179.6(9)
C12 N13 C14 C27 -0.4(13)
N13 C14 C15 F15 -1.2(14)
C27 C14 C15 F15 178.8(8)
N13 C14 C15 C16 178.3(9)
C27 C14 C15 C16 -1.7(15)
C14 C15 C16 C17 -177.6(10)
F15 C15 C16 C17 1.9(14)
C14 C15 C16 C25 -0.5(14)
F15 C15 C16 C25 179.0(8)
C15 C16 C17 C18 174.1(9)
C25 C16 C17 C18 -2.9(14)
C15 C16 C17 C61 -8.7(14)
C25 C16 C17 C61 174.3(8)
C16 C17 C18 C23 0.0(14)
C61 C17 C18 C23 -177.0(8)
C16 C17 C18 C19 -177.1(9)
C61 C17 C18 C19 5.9(14)
C17 C18 C19 C20 176.3(10)
C23 C18 C19 C20 -0.9(14)
C17 C18 C19 F19 -1.9(14)
C23 C18 C19 F19 -179.1(8)
F19 C19 C20 F20 -0.5(14)
C18 C19 C20 F20 -178.7(8)
F19 C19 C20 C21 178.3(9)
C18 C19 C20 C21 0.1(16)
C19 C20 C21 C22 1.4(16)
F20 C20 C21 C22 -179.8(9)
C19 C20 C21 F21 -177.5(9)
F20 C20 C21 F21 1.3(15)
F21 C21 C22 F22 -0.4(14)
C20 C21 C22 F22 -179.4(9)
F21 C21 C22 C23 176.8(8)
C20 C21 C22 C23 -2.1(15)
C17 C18 C23 C24 4.9(14)
C19 C18 C23 C24 -177.9(8)
C17 C18 C23 C22 -177.0(8)
C19 C18 C23 C22 0.3(13)
C21 C22 C23 C24 179.3(9)
F22 C22 C23 C24 -3.5(13)
C21 C22 C23 C18 1.2(14)
F22 C22 C23 C18 178.4(8)
C18 C23 C24 C25 -6.6(13)
C22 C23 C24 C25 175.3(8)
C18 C23 C24 C71 176.6(8)
C22 C23 C24 C71 -1.5(13)
C23 C24 C25 C26 -176.9(9)
C71 C24 C25 C26 -0.1(13)
C23 C24 C25 C16 3.7(13)
C71 C24 C25 C16 -179.5(8)
C17 C16 C25 C24 1.0(14)
C15 C16 C25 C24 -176.2(8)
C17 C16 C25 C26 -178.4(8)
C15 C16 C25 C26 4.4(13)
C24 C25 C26 F26 -3.8(14)
C16 C25 C26 F26 175.6(8)
C24 C25 C26 C27 173.8(9)
C16 C25 C26 C27 -6.8(14)
F26 C26 C27 N28 2.1(13)
C25 C26 C27 N28 -175.6(9)
F26 C26 C27 C14 -177.5(8)
C25 C26 C27 C14 4.8(14)
C15 C14 C27 C26 -0.3(14)
N13 C14 C27 C26 179.6(8)
C15 C14 C27 N28 -179.9(9)
N13 C14 C27 N28 0.1(13)
C26 C27 N28 C29 -178.2(9)
C14 C27 N28 C29 1.4(13)
C27 N28 C29 C30 179.1(9)
C27 N28 C29 C12 -2.4(13)
N13 C12 C29 N28 2.0(13)
C11 C12 C29 N28 -178.2(8)
N13 C12 C29 C30 -179.6(8)
C11 C12 C29 C30 0.1(14)
N28 C29 C30 C3 3.0(13)
C12 C29 C30 C3 -175.4(9)
N28 C29 C30 C31 -177.5(8)
C12 C29 C30 C31 4.1(14)
C4 C3 C30 C29 11(5)
C4 C3 C30 C31 -169(4)
C29 C30 C31 N32 174.8(9)
C3 C30 C31 N32 -5.8(14)
C29 C30 C31 C40 -4.7(13)
C3 C30 C31 C40 174.8(9)
C40 C31 N32 C33 -2.0(13)
C30 C31 N32 C33 178.6(8)
C31 N32 C33 C38 2.1(13)
C31 N32 C33 C34 178.9(8)
N32 C33 C34 C35 -179.0(9)
C38 C33 C34 C35 -2.2(14)
C33 C34 C35 C36 -0.3(15)
C34 C35 C36 C37 2.1(16)
C35 C36 C37 C38 -1.4(15)
N32 C33 C38 N39 -2.5(14)
C34 C33 C38 N39 -179.3(8)
N32 C33 C38 C37 179.6(8)
C34 C33 C38 C37 2.9(14)
C36 C37 C38 N39 -179.0(9)
C36 C37 C38 C33 -1.1(14)
C33 C38 N39 C40 2.7(13)
C37 C38 N39 C40 -179.5(8)
C38 N39 C40 C31 -2.6(13)
C38 N39 C40 C11 178.1(8)
N32 C31 C40 N39 2.5(14)
C30 C31 C40 N39 -178.1(8)
N32 C31 C40 C11 -178.3(8)
C30 C31 C40 C11 1.1(13)
C12 C11 C40 N39 -177.7(8)
C1 C11 C40 N39 3.0(13)
C12 C11 C40 C31 3.0(13)
C1 C11 C40 C31 -176.3(9)
C2 Si1 C41 C42 -62.5(9)
C44 Si1 C41 C42 -179.0(8)
C47 Si1 C41 C42 55.3(9)
C2 Si1 C41 C43 64.3(9)
C44 Si1 C41 C43 -52.2(9)
C47 Si1 C41 C43 -177.9(8)
C2 Si1 C44 C45 -41.0(10)
C41 Si1 C44 C45 76.6(9)
C47 Si1 C44 C45 -160.8(9)
C2 Si1 C44 C46 -168.2(8)
C41 Si1 C44 C46 -50.7(9)
C47 Si1 C44 C46 72.0(10)
C2 Si1 C47 C49 26.5(11)
C44 Si1 C47 C49 144.5(10)
C41 Si1 C47 C49 -90.3(11)
C2 Si1 C47 C48 -100.0(9)
C44 Si1 C47 C48 17.9(10)
C41 Si1 C47 C48 143.1(8)
C4 Si2 C51 C52 39.2(13)
C57 Si2 C51 C52 -78.9(13)
C57B Si2 C51 C52 -75(2)
C54 Si2 C51 C52 155.6(11)
C4 Si2 C51 C53 -174.2(9)
C57 Si2 C51 C53 67.6(12)
C57B Si2 C51 C53 72.0(18)
C54 Si2 C51 C53 -57.9(11)
C4 Si2 C54 C55 -64.5(8)
C57 Si2 C54 C55 51.4(10)
C57B Si2 C54 C55 72.2(16)
C51 Si2 C54 C55 -177.9(8)
C4 Si2 C54 C56 58.4(8)
C57 Si2 C54 C56 174.3(9)
C57B Si2 C54 C56 -164.9(15)
C51 Si2 C54 C56 -55.0(8)
C4 Si2 C57 C59 173.8(15)
C57B Si2 C57 C59 -80(4)
C51 Si2 C57 C59 -69.3(17)
C54 Si2 C57 C59 56.5(17)
C4 Si2 C57 C58 -46(2)
C57B Si2 C57 C58 60(4)
C51 Si2 C57 C58 71(2)
C54 Si2 C57 C58 -163.6(19)
C18 C17 C61 C66 91.3(11)
C16 C17 C61 C66 -85.7(11)
C18 C17 C61 C62 -90.2(11)
C16 C17 C61 C62 92.8(11)
C66 C61 C62 C63 3.5(14)
C17 C61 C62 C63 -175.0(8)
C61 C62 C63 C64 -1.3(15)
C62 C61 C66 C65 -5.1(14)
C17 C61 C66 C65 173.4(9)
C64 C65 C66 C61 4.6(16)
C62 C63 C64 C65 0.8(16)
C62 C63 C64 C68 176.5(9)
C66 C65 C64 C63 -2.4(17)
C66 C65 C64 C68 -178.1(10)
C63 C64 C68 F62 -179.4(12)
C65 C64 C68 F62 -3.8(17)
C63 C64 C68 F62B 19(3)
C65 C64 C68 F62B -165(2)
C63 C64 C68 F61 -48.5(14)
C65 C64 C68 F61 127.1(12)
C63 C64 C68 F63 63.1(14)
C65 C64 C68 F63 -121.3(12)
C63 C64 C68 F61B -109.1(17)
C65 C64 C68 F61B 66.5(18)
C63 C64 C68 F63B 144(2)
C65 C64 C68 F63B -40(2)
C25 C24 C71 C72 -81.1(11)
C23 C24 C71 C72 95.6(11)
C25 C24 C71 C76 96.4(11)
C23 C24 C71 C76 -86.9(11)
C76 C71 C72 C73 -1.0(14)
C24 C71 C72 C73 176.5(8)
C71 C72 C73 C74 0.0(14)
C74 C75 C76 C71 1.3(15)
C72 C71 C76 C75 0.4(14)
C24 C71 C76 C75 -177.1(8)
C76 C75 C74 C73 -2.3(14)
C76 C75 C74 C78 179.2(9)
C72 C73 C74 C75 1.7(14)
C72 C73 C74 C78 -179.8(9)
C75 C74 C78 F71 -79.4(13)
C73 C74 C78 F71 102.2(11)
C75 C74 C78 F73 37.9(14)
C73 C74 C78 F73 -140.6(10)
C75 C74 C78 F72 158.7(9)
C73 C74 C78 F72 -19.8(14)
C4 Si2 C57B C59B 175(3)
C57 Si2 C57B C59B 93(5)
C51 Si2 C57B C59B -78(3)
C54 Si2 C57B C59B 40(4)
C4 Si2 C57B C58B 58(4)
C57 Si2 C57B C58B -24(3)
C51 Si2 C57B C58B 165(3)
C54 Si2 C57B C58B -78(4)
